data_2238135
loop_
_publ_author_name
'Pichika, Mallikarjuna Rao'
'Kang, Yew Beng'
'Ng, Seik Weng'

_publ_section_title
;
 2-Methoxy-4-(prop-2-en-1-yl)phenyl benzoate
;
_journal_coeditor_code BT6914
_journal_issue 7
_journal_name_full 'Acta Crystallographica Section E'
_journal_page_first o1088
_journal_paper_doi 10.1107/S1600536813015791
_journal_volume 69
_journal_year 2013
_chemical_formula_iupac 'C17 H16 O3'
_chemical_formula_moiety 'C17 H16 O3'
_chemical_formula_sum 'C17 H16 O3'
_chemical_formula_weight 268.30
_chemical_name_systematic
;
2-Methoxy-4-(prop-2-en-1-yl)phenyl benzoate
;
_space_group_IT_number 14
_symmetry_cell_setting monoclinic
_symmetry_space_group_name_Hall '-P 2ybc'
_symmetry_space_group_name_H-M 'P 1 21/c 1'
_atom_sites_solution_hydrogens geom
_atom_sites_solution_primary direct
_atom_sites_solution_secondary difmap
_audit_creation_method SHELXL-97
_cell_angle_alpha 90.00
_cell_angle_beta 103.405(6)
_cell_angle_gamma 90.00
_cell_formula_units_Z 4
_cell_length_a 9.9334(6)
_cell_length_b 9.5124(5)
_cell_length_c 14.9463(9)
_cell_measurement_reflns_used 1957
_cell_measurement_temperature 100(2)
_cell_measurement_theta_max 27.5128
_cell_measurement_theta_min 2.9989
_cell_volume 1373.81(14)
_computing_cell_refinement 'CrysAlis PRO (Agilent, 2013)'
_computing_data_collection 'CrysAlis PRO (Agilent, 2013)'
_computing_data_reduction 'CrysAlis PRO (Agilent, 2013)'
_computing_molecular_graphics 'X-SEED (Barbour, 2001)'
_computing_publication_material 'publCIF (Westrip, 2010)'
_computing_structure_refinement 'SHELXL97 (Sheldrick, 2008)'
_computing_structure_solution 'SHELXS97 (Sheldrick, 2008)'
_diffrn_ambient_temperature 100(2)
_diffrn_detector_area_resol_mean 10.4041
_diffrn_measured_fraction_theta_full 0.997
_diffrn_measured_fraction_theta_max 0.997
_diffrn_measurement_device_type 'Agilent SuperNova Dual diffractometer with an Atlas detector'
_diffrn_measurement_method '\w scan'
_diffrn_radiation_monochromator Mirror
_diffrn_radiation_source 'SuperNova (Mo) X-ray Source'
_diffrn_radiation_type MoK\a
_diffrn_radiation_wavelength 0.71073
_diffrn_reflns_av_R_equivalents 0.0412
_diffrn_reflns_av_sigmaI/netI 0.0596
_diffrn_reflns_limit_h_max 12
_diffrn_reflns_limit_h_min -10
_diffrn_reflns_limit_k_max 12
_diffrn_reflns_limit_k_min -9
_diffrn_reflns_limit_l_max 16
_diffrn_reflns_limit_l_min -19
_diffrn_reflns_number 7024
_diffrn_reflns_theta_full 27.57
_diffrn_reflns_theta_max 27.57
_diffrn_reflns_theta_min 3.00
_diffrn_standards_decay_% 0
_diffrn_standards_interval_count 0
_diffrn_standards_interval_time 0
_diffrn_standards_number 0
_exptl_absorpt_coefficient_mu 0.088
_exptl_absorpt_correction_T_max 0.9826
_exptl_absorpt_correction_T_min 0.9656
_exptl_absorpt_correction_type multi-scan
_exptl_absorpt_process_details '(CrysAlis PRO; Agilent, 2013)'
_exptl_crystal_colour colorless
_exptl_crystal_density_diffrn 1.297
_exptl_crystal_density_method 'not measured'
_exptl_crystal_description prism
_exptl_crystal_F_000 568
_exptl_crystal_size_max 0.40
_exptl_crystal_size_mid 0.30
_exptl_crystal_size_min 0.20
_refine_diff_density_max 0.226
_refine_diff_density_min -0.292
_refine_ls_extinction_method none
_refine_ls_goodness_of_fit_ref 1.053
_refine_ls_hydrogen_treatment constr
_refine_ls_matrix_type full
_refine_ls_number_parameters 181
_refine_ls_number_reflns 3168
_refine_ls_number_restraints 0
_refine_ls_restrained_S_all 1.053
_refine_ls_R_factor_all 0.0799
_refine_ls_R_factor_gt 0.0514
_refine_ls_shift/su_max 0.001
_refine_ls_shift/su_mean 0.001
_refine_ls_structure_factor_coef Fsqd
_refine_ls_weighting_details 'calc w=1/[\s^2^(Fo^2^)+(0.0572P)^2^+0.1625P] where P=(Fo^2^+2Fc^2^)/3'
_refine_ls_weighting_scheme calc
_refine_ls_wR_factor_gt 0.1149
_refine_ls_wR_factor_ref 0.1383
_reflns_number_gt 2242
_reflns_number_total 3168
_reflns_threshold_expression I>2\s(I)
_cod_data_source_file bt6914.cif
_cod_data_source_block I
_cod_original_sg_symbol_H-M 'P 21/c'
_cod_database_code 2238135
_cod_database_fobs_code 2238135

loop_
_symmetry_equiv_pos_as_xyz
'x, y, z'
'-x, y+1/2, -z+1/2'
'-x, -y, -z'
'x, -y-1/2, z-1/2'

loop_
_atom_site_type_symbol
_atom_site_label
_atom_site_fract_x
_atom_site_fract_y
_atom_site_fract_z
_atom_site_U_iso_or_equiv
_atom_site_adp_type
_atom_site_calc_flag
_atom_site_refinement_flags
_atom_site_occupancy
_atom_site_symmetry_multiplicity
O O1 0.40190(12) 0.28310(12) 0.60263(8) 0.0266(3) Uani d . 1 1
O O2 0.22747(12) 0.48286(12) 0.63406(8) 0.0241(3) Uani d . 1 1
O O3 0.09998(13) 0.28409(12) 0.60909(8) 0.0266(3) Uani d . 1 1
C C1 0.25534(17) 0.47175(17) 0.54614(11) 0.0216(4) Uani d . 1 1
C C2 0.19517(17) 0.56488(17) 0.47895(12) 0.0232(4) Uani d . 1 1
H H2 0.1302 0.6319 0.4904 0.028 Uiso calc R 1 1
C C3 0.22950(17) 0.56121(18) 0.39346(12) 0.0236(4) Uani d . 1 1
H H3 0.1877 0.6257 0.3467 0.028 Uiso calc R 1 1
C C4 0.32409(17) 0.46399(17) 0.37666(11) 0.0216(4) Uani d . 1 1
C C5 0.38323(17) 0.36863(17) 0.44573(11) 0.0220(4) Uani d . 1 1
H H5 0.4472 0.3007 0.4341 0.026 Uiso calc R 1 1
C C6 0.35012(17) 0.37154(17) 0.53098(11) 0.0218(4) Uani d . 1 1
C C7 0.48978(19) 0.1729(2) 0.58544(13) 0.0305(4) Uani d . 1 1
H H7A 0.5215 0.1171 0.6415 0.046 Uiso calc R 1 1
H H7B 0.5699 0.2133 0.5669 0.046 Uiso calc R 1 1
H H7C 0.4384 0.1124 0.5361 0.046 Uiso calc R 1 1
C C8 0.36682(18) 0.45729(18) 0.28547(11) 0.0241(4) Uani d . 1 1
H H8A 0.4647 0.4870 0.2957 0.029 Uiso calc R 1 1
H H8B 0.3613 0.3583 0.2645 0.029 Uiso calc R 1 1
C C9 0.2825(2) 0.5455(2) 0.21071(12) 0.0300(4) Uani d . 1 1
H H9 0.1877 0.5214 0.1888 0.036 Uiso calc R 1 1
C C10 0.3292(3) 0.6537(2) 0.17302(14) 0.0429(5) Uani d . 1 1
H H10A 0.4234 0.6809 0.1931 0.052 Uiso calc R 1 1
H H10B 0.2690 0.7049 0.1255 0.052 Uiso calc R 1 1
C C11 0.15078(17) 0.37820(17) 0.65969(12) 0.0215(4) Uani d . 1 1
C C12 0.13802(17) 0.39478(17) 0.75630(11) 0.0206(4) Uani d . 1 1
C C13 0.08089(17) 0.28421(18) 0.79540(12) 0.0233(4) Uani d . 1 1
H H13 0.0493 0.2026 0.7601 0.028 Uiso calc R 1 1
C C14 0.06989(18) 0.29291(19) 0.88614(12) 0.0264(4) Uani d . 1 1
H H14 0.0324 0.2164 0.9133 0.032 Uiso calc R 1 1
C C15 0.11346(18) 0.41292(18) 0.93709(12) 0.0261(4) Uani d . 1 1
H H15 0.1064 0.4185 0.9993 0.031 Uiso calc R 1 1
C C16 0.16721(18) 0.52473(18) 0.89742(12) 0.0262(4) Uani d . 1 1
H H16 0.1947 0.6079 0.9320 0.031 Uiso calc R 1 1
C C17 0.18109(18) 0.51586(18) 0.80734(12) 0.0233(4) Uani d . 1 1
H H17 0.2198 0.5920 0.7806 0.028 Uiso calc R 1 1

loop_
_atom_site_aniso_label
_atom_site_aniso_U_11
_atom_site_aniso_U_22
_atom_site_aniso_U_33
_atom_site_aniso_U_12
_atom_site_aniso_U_13
_atom_site_aniso_U_23
O1 0.0297(7) 0.0284(7) 0.0225(6) 0.0055(6) 0.0076(5) 0.0056(5)
O2 0.0305(7) 0.0244(6) 0.0196(6) -0.0024(5) 0.0102(5) -0.0015(5)
O3 0.0295(7) 0.0267(7) 0.0244(7) -0.0031(6) 0.0082(5) -0.0049(5)
C1 0.0244(9) 0.0236(9) 0.0183(8) -0.0042(7) 0.0078(7) -0.0027(7)
C2 0.0261(9) 0.0196(8) 0.0255(9) 0.0013(7) 0.0089(7) -0.0018(7)
C3 0.0268(9) 0.0228(8) 0.0210(9) -0.0002(8) 0.0048(7) 0.0019(7)
C4 0.0247(9) 0.0211(8) 0.0193(8) -0.0039(7) 0.0054(7) -0.0022(7)
C5 0.0208(9) 0.0215(8) 0.0251(9) 0.0002(7) 0.0079(7) 0.0000(7)
C6 0.0219(8) 0.0215(8) 0.0212(8) -0.0028(7) 0.0032(7) 0.0027(7)
C7 0.0315(10) 0.0299(10) 0.0310(10) 0.0054(9) 0.0094(8) 0.0073(8)
C8 0.0283(9) 0.0243(9) 0.0210(9) 0.0010(8) 0.0081(7) 0.0000(7)
C9 0.0360(10) 0.0338(10) 0.0212(9) 0.0042(9) 0.0087(8) -0.0002(8)
C10 0.0651(15) 0.0344(11) 0.0321(11) 0.0090(11) 0.0171(11) 0.0076(9)
C11 0.0210(8) 0.0197(8) 0.0232(9) 0.0028(7) 0.0039(7) 0.0016(7)
C12 0.0214(8) 0.0223(8) 0.0189(8) 0.0045(7) 0.0060(6) 0.0010(7)
C13 0.0230(9) 0.0218(9) 0.0255(9) 0.0016(7) 0.0066(7) 0.0010(7)
C14 0.0263(9) 0.0260(9) 0.0291(10) 0.0026(8) 0.0109(7) 0.0070(8)
C15 0.0285(9) 0.0315(10) 0.0199(9) 0.0070(8) 0.0087(7) 0.0033(8)
C16 0.0319(10) 0.0243(9) 0.0232(9) 0.0011(8) 0.0079(8) -0.0030(7)
C17 0.0254(9) 0.0221(9) 0.0230(9) -0.0012(7) 0.0068(7) 0.0008(7)

loop_
_atom_type_symbol
_atom_type_description
_atom_type_scat_dispersion_real
_atom_type_scat_dispersion_imag
_atom_type_scat_source
C C 0.0033 0.0016 'International Tables Vol C Tables 4.2.6.8 and 6.1.1.4'
H H 0.0000 0.0000 'International Tables Vol C Tables 4.2.6.8 and 6.1.1.4'
O O 0.0106 0.0060 'International Tables Vol C Tables 4.2.6.8 and 6.1.1.4'

loop_
_geom_angle_atom_site_label_1
_geom_angle_atom_site_label_2
_geom_angle_atom_site_label_3
_geom_angle
C6 O1 C7 116.55(13)
C11 O2 C1 116.84(13)
C2 C1 C6 121.32(15)
C2 C1 O2 119.29(15)
C6 C1 O2 119.27(14)
C1 C2 C3 119.82(16)
C1 C2 H2 120.1
C3 C2 H2 120.1
C4 C3 C2 120.21(16)
C4 C3 H3 119.9
C2 C3 H3 119.9
C3 C4 C5 119.15(15)
C3 C4 C8 122.27(15)
C5 C4 C8 118.58(15)
C6 C5 C4 121.12(16)
C6 C5 H5 119.4
C4 C5 H5 119.4
O1 C6 C5 125.55(15)
O1 C6 C1 116.07(14)
C5 C6 C1 118.37(15)
O1 C7 H7A 109.5
O1 C7 H7B 109.5
H7A C7 H7B 109.5
O1 C7 H7C 109.5
H7A C7 H7C 109.5
H7B C7 H7C 109.5
C9 C8 C4 115.06(14)
C9 C8 H8A 108.5
C4 C8 H8A 108.5
C9 C8 H8B 108.5
C4 C8 H8B 108.5
H8A C8 H8B 107.5
C10 C9 C8 124.85(19)
C10 C9 H9 117.6
C8 C9 H9 117.6
C9 C10 H10A 120.0
C9 C10 H10B 120.0
H10A C10 H10B 120.0
O3 C11 O2 123.18(15)
O3 C11 C12 124.81(16)
O2 C11 C12 112.02(14)
C13 C12 C17 120.00(15)
C13 C12 C11 117.65(15)
C17 C12 C11 122.34(15)
C12 C13 C14 119.94(16)
C12 C13 H13 120.0
C14 C13 H13 120.0
C15 C14 C13 120.07(16)
C15 C14 H14 120.0
C13 C14 H14 120.0
C16 C15 C14 120.03(16)
C16 C15 H15 120.0
C14 C15 H15 120.0
C15 C16 C17 120.27(16)
C15 C16 H16 119.9
C17 C16 H16 119.9
C16 C17 C12 119.65(16)
C16 C17 H17 120.2
C12 C17 H17 120.2

loop_
_geom_bond_atom_site_label_1
_geom_bond_atom_site_label_2
_geom_bond_distance
O1 C6 1.3652(19)
O1 C7 1.425(2)
O2 C11 1.361(2)
O2 C1 1.4084(19)
O3 C11 1.205(2)
C1 C2 1.368(2)
C1 C6 1.395(2)
C2 C3 1.397(2)
C2 H2 0.9500
C3 C4 1.382(2)
C3 H3 0.9500
C4 C5 1.397(2)
C4 C8 1.520(2)
C5 C6 1.388(2)
C5 H5 0.9500
C7 H7A 0.9800
C7 H7B 0.9800
C7 H7C 0.9800
C8 C9 1.490(2)
C8 H8A 0.9900
C8 H8B 0.9900
C9 C10 1.309(3)
C9 H9 0.9500
C10 H10A 0.9500
C10 H10B 0.9500
C11 C12 1.487(2)
C12 C13 1.387(2)
C12 C17 1.393(2)
C13 C14 1.388(2)
C13 H13 0.9500
C14 C15 1.385(2)
C14 H14 0.9500
C15 C16 1.384(2)
C15 H15 0.9500
C16 C17 1.387(2)
C16 H16 0.9500
C17 H17 0.9500

loop_
_geom_hbond_atom_site_label_D
_geom_hbond_atom_site_label_H
_geom_hbond_atom_site_label_A
_geom_hbond_site_symmetry_A
_geom_hbond_distance_DH
_geom_hbond_distance_HA
_geom_hbond_distance_DA
_geom_hbond_angle_DHA
C2 H2 O3 3_566 0.95 2.55 3.256(2) 131.3
C15 H15 O3 4_566 0.95 2.54 3.209(2) 127.5

loop_
_geom_torsion_atom_site_label_1
_geom_torsion_atom_site_label_2
_geom_torsion_atom_site_label_3
_geom_torsion_atom_site_label_4
_geom_torsion
C11 O2 C1 C2 111.20(17)
C11 O2 C1 C6 -72.7(2)
C6 C1 C2 C3 -0.5(3)
O2 C1 C2 C3 175.52(14)
C1 C2 C3 C4 -0.1(3)
C2 C3 C4 C5 0.8(2)
C2 C3 C4 C8 -178.92(15)
C3 C4 C5 C6 -1.0(2)
C8 C4 C5 C6 178.77(15)
C7 O1 C6 C5 -4.6(2)
C7 O1 C6 C1 174.89(15)
C4 C5 C6 O1 179.88(15)
C4 C5 C6 C1 0.4(2)
C2 C1 C6 O1 -179.15(15)
O2 C1 C6 O1 4.8(2)
C2 C1 C6 C5 0.4(2)
O2 C1 C6 C5 -175.68(14)
C3 C4 C8 C9 -10.0(2)
C5 C4 C8 C9 170.21(15)
C4 C8 C9 C10 114.8(2)
C1 O2 C11 O3 -4.8(2)
C1 O2 C11 C12 175.22(13)
O3 C11 C12 C13 9.7(2)
O2 C11 C12 C13 -170.29(14)
O3 C11 C12 C17 -170.28(16)
O2 C11 C12 C17 9.7(2)
C17 C12 C13 C14 -1.6(3)
C11 C12 C13 C14 178.36(15)
C12 C13 C14 C15 1.2(3)
C13 C14 C15 C16 0.4(3)
C14 C15 C16 C17 -1.7(3)
C15 C16 C17 C12 1.3(3)
C13 C12 C17 C16 0.4(3)
C11 C12 C17 C16 -179.62(15)
